data_4074315
loop_
_publ_author_name
'Busetto, Luigi'
'Marchetti, Fabio'
'Zacchini, Stefano'
'Zanotti, Valerio'

_publ_section_title
;
 Unprecedented Zwitterionic Iminium&#x2212;Chalcogenide Bridging Ligands
 in Diiron Complexes
;
_journal_issue 20
_journal_name_full Organometallics
_journal_page_first 4808
_journal_paper_doi 10.1021/om060550r
_journal_volume 25
_journal_year 2006
_chemical_formula_sum 'C32 H31 Cl2 Fe2 N O2 S'
_chemical_formula_weight 676.24
_chemical_name_systematic
; 
 ? 
;
_space_group_IT_number 14
_symmetry_cell_setting monoclinic
_symmetry_space_group_name_Hall '-P 2yn'
_symmetry_space_group_name_H-M 'P 1 21/n 1'
_atom_sites_solution_hydrogens geom
_atom_sites_solution_primary direct
_atom_sites_solution_secondary difmap
_audit_creation_method SHELXL-97
_cell_angle_alpha 90.00
_cell_angle_beta 98.27(3)
_cell_angle_gamma 90.00
_cell_formula_units_Z 4
_cell_length_a 8.4612(17)
_cell_length_b 16.310(3)
_cell_length_c 22.242(4)
_cell_measurement_reflns_used 4640
_cell_measurement_temperature 293(2)
_cell_measurement_theta_max 23.332
_cell_measurement_theta_min 2.2325
_cell_volume 3037.5(10)
_computing_structure_refinement 'SHELXL-97 (Sheldrick, 1997)'
_computing_structure_solution 'SHELXS-97 (Sheldrick, 1990)'
_diffrn_ambient_temperature 293(2)
_diffrn_measured_fraction_theta_full 1.000
_diffrn_measured_fraction_theta_max 1.000
_diffrn_radiation_monochromator graphite
_diffrn_radiation_source 'fine-focus sealed tube'
_diffrn_radiation_type MoK\a
_diffrn_radiation_wavelength 0.71073
_diffrn_reflns_av_R_equivalents 0.0831
_diffrn_reflns_av_sigmaI/netI 0.0567
_diffrn_reflns_limit_h_max 10
_diffrn_reflns_limit_h_min -10
_diffrn_reflns_limit_k_max 19
_diffrn_reflns_limit_k_min -19
_diffrn_reflns_limit_l_max 26
_diffrn_reflns_limit_l_min -26
_diffrn_reflns_number 26500
_diffrn_reflns_theta_full 25.03
_diffrn_reflns_theta_max 25.03
_diffrn_reflns_theta_min 1.55
_exptl_absorpt_coefficient_mu 1.230
_exptl_absorpt_correction_T_max 0.8565
_exptl_absorpt_correction_T_min 0.7736
_exptl_absorpt_correction_type empirical
_exptl_crystal_colour black
_exptl_crystal_density_diffrn 1.479
_exptl_crystal_density_method 'not measured'
_exptl_crystal_description prism
_exptl_crystal_F_000 1392
_exptl_crystal_size_max 0.22
_exptl_crystal_size_mid 0.18
_exptl_crystal_size_min 0.13
_refine_diff_density_max 0.563
_refine_diff_density_min -0.476
_refine_diff_density_rms 0.073
_refine_ls_extinction_method none
_refine_ls_goodness_of_fit_ref 0.977
_refine_ls_hydrogen_treatment constr
_refine_ls_matrix_type full
_refine_ls_number_parameters 458
_refine_ls_number_reflns 5358
_refine_ls_number_restraints 271
_refine_ls_restrained_S_all 0.990
_refine_ls_R_factor_all 0.0756
_refine_ls_R_factor_gt 0.0498
_refine_ls_shift/su_max 0.000
_refine_ls_shift/su_mean 0.000
_refine_ls_structure_factor_coef Fsqd
_refine_ls_weighting_details 'calc w=1/[\s^2^(Fo^2^)+(0.0801P)^2^+0.0000P] where P=(Fo^2^+2Fc^2^)/3'
_refine_ls_weighting_scheme calc
_refine_ls_wR_factor_gt 0.1276
_refine_ls_wR_factor_ref 0.1409
_reflns_number_gt 3653
_reflns_number_total 5358
_reflns_threshold_expression >2sigma(I)
_cod_data_source_file om060550rsi20060623_120152.cif
_cod_data_source_block z46p21n
_cod_depositor_comments
;
The following automatic conversions were performed:

'_symmetry_cell_setting' value 'Monoclinic' changed to 'monoclinic'
according to /home/saulius/struct/CIF-dictionaries/cif_core.dic
dictionary named 'cif_core.dic' version 2.4.1 from 2010-06-29.

Automatic conversion script
Id: cif_fix_values 1715 2011-07-08 13:25:40Z adriana 
;
_cod_original_cell_volume 3037.6(11)
_cod_original_sg_symbol_H-M P2(1)/n
_cod_database_code 4074315

loop_
_symmetry_equiv_pos_as_xyz
'x, y, z'
'-x+1/2, y+1/2, -z+1/2'
'-x, -y, -z'
'x-1/2, -y-1/2, z-1/2'

loop_
_atom_site_label
_atom_site_type_symbol
_atom_site_fract_x
_atom_site_fract_y
_atom_site_fract_z
_atom_site_U_iso_or_equiv
_atom_site_adp_type
_atom_site_occupancy
_atom_site_symmetry_multiplicity
_atom_site_calc_flag
_atom_site_refinement_flags
_atom_site_disorder_assembly
_atom_site_disorder_group
Fe1 Fe 0.51500(7) 0.22387(3) 0.24244(3) 0.0445(2) Uani 1 1 d . A .
Fe2 Fe 0.45658(6) 0.07226(3) 0.22227(3) 0.03554(18) Uani 1 1 d . A .
C1 C 0.5093(6) -0.0255(3) 0.2849(2) 0.0578(13) Uani 1 1 d . . .
H1 H 0.4763 -0.0295 0.3230 0.069 Uiso 1 1 calc R . .
C2 C 0.4248(6) -0.0531(3) 0.2304(2) 0.0524(12) Uani 1 1 d . . .
H2 H 0.3247 -0.0778 0.2256 0.063 Uiso 1 1 calc R . .
C3 C 0.5166(5) -0.0372(3) 0.1835(2) 0.0517(11) Uani 1 1 d . . .
H3 H 0.4885 -0.0500 0.1426 0.062 Uiso 1 1 calc R . .
C4 C 0.6575(5) 0.0015(2) 0.2097(2) 0.0473(11) Uani 1 1 d . . .
H4 H 0.7397 0.0190 0.1891 0.057 Uiso 1 1 calc R . .
C5 C 0.6535(5) 0.0094(3) 0.2725(2) 0.0548(12) Uani 1 1 d . . .
H5 H 0.7318 0.0333 0.3007 0.066 Uiso 1 1 calc R . .
C6 C 0.7669(6) 0.2360(3) 0.2582(3) 0.0723(17) Uani 1 1 d . . .
H6 H 0.8358 0.2016 0.2411 0.087 Uiso 1 1 calc R . .
C7 C 0.6999(7) 0.3079(4) 0.2327(3) 0.0770(17) Uani 1 1 d . . .
H7 H 0.7162 0.3308 0.1958 0.092 Uiso 1 1 calc R . .
C8 C 0.6026(7) 0.3395(3) 0.2734(3) 0.0771(18) Uani 1 1 d . . .
H8 H 0.5419 0.3871 0.2677 0.093 Uiso 1 1 calc R . .
C9 C 0.6120(7) 0.2880(4) 0.3231(3) 0.0749(17) Uani 1 1 d . . .
H9 H 0.5592 0.2954 0.3566 0.090 Uiso 1 1 calc R . .
C10 C 0.7128(7) 0.2238(3) 0.3147(3) 0.0737(16) Uani 1 1 d . . .
H10 H 0.7400 0.1805 0.3413 0.088 Uiso 1 1 calc R . .
C11 C 0.3491(6) 0.2718(3) 0.2016(2) 0.0543(12) Uani 1 1 d . . .
O11 O 0.2387(5) 0.3065(2) 0.17759(19) 0.0806(12) Uani 1 1 d . . .
C12 C 0.5452(5) 0.1546(2) 0.1754(2) 0.0441(10) Uani 1 1 d . . .
O12 O 0.5993(4) 0.15944(19) 0.12945(16) 0.0583(9) Uani 1 1 d . . .
C13 C 0.3560(5) 0.1534(3) 0.2754(2) 0.0438(10) Uani 1 1 d DU . .
C14 C 0.2257(4) 0.1170(2) 0.23645(19) 0.0396(9) Uani 1 1 d U A .
C15 C 0.2643(5) 0.1028(2) 0.1763(2) 0.0385(9) Uani 1 1 d U . .
C16 C 0.332(2) 0.1653(13) 0.3399(3) 0.047(2) Uani 0.650(18) 1 d PDU A 1
C17 C 0.2021(16) 0.2139(9) 0.3513(5) 0.050(2) Uani 0.650(18) 1 d PDU A 1
H17 H 0.1340 0.2374 0.3194 0.059 Uiso 0.650(18) 1 calc PR A 1
C18 C 0.1775(14) 0.2260(7) 0.4111(5) 0.058(2) Uani 0.650(18) 1 d PDU A 1
H18 H 0.0892 0.2561 0.4188 0.069 Uiso 0.650(18) 1 calc PR A 1
C19 C 0.2810(15) 0.1945(7) 0.4597(5) 0.057(2) Uani 0.650(18) 1 d PDU A 1
C20 C 0.4077(15) 0.1479(7) 0.4480(4) 0.062(2) Uani 0.650(18) 1 d PDU A 1
H20 H 0.4757 0.1249 0.4802 0.075 Uiso 0.650(18) 1 calc PR A 1
C21 C 0.4366(18) 0.1342(8) 0.3882(5) 0.058(2) Uani 0.650(18) 1 d PDU A 1
H21 H 0.5256 0.1043 0.3810 0.070 Uiso 0.650(18) 1 calc PR A 1
C22 C 0.2484(18) 0.2044(8) 0.5257(5) 0.078(3) Uani 0.650(18) 1 d PDU A 1
H22A H 0.1614 0.1694 0.5324 0.117 Uiso 0.650(18) 1 calc PR A 1
H22B H 0.2212 0.2604 0.5326 0.117 Uiso 0.650(18) 1 calc PR A 1
H22C H 0.3422 0.1895 0.5531 0.117 Uiso 0.650(18) 1 calc PR A 1
C16' C 0.351(4) 0.156(3) 0.3422(4) 0.048(2) Uani 0.350(18) 1 d PDU A 2
C17' C 0.232(3) 0.2022(17) 0.3655(8) 0.053(3) Uani 0.350(18) 1 d PDU A 2
H17' H 0.1539 0.2278 0.3383 0.063 Uiso 0.350(18) 1 calc PR A 2
C18' C 0.228(3) 0.2106(13) 0.4279(9) 0.056(3) Uani 0.350(18) 1 d PDU A 2
H18' H 0.1517 0.2441 0.4414 0.067 Uiso 0.350(18) 1 calc PR A 2
C19' C 0.337(3) 0.1697(13) 0.4695(7) 0.058(3) Uani 0.350(18) 1 d PDU A 2
C20' C 0.456(3) 0.1227(14) 0.4482(8) 0.062(3) Uani 0.350(18) 1 d PDU A 2
H20' H 0.5321 0.0967 0.4759 0.074 Uiso 0.350(18) 1 calc PR A 2
C21' C 0.461(3) 0.1142(16) 0.3857(8) 0.058(3) Uani 0.350(18) 1 d PDU A 2
H21' H 0.5374 0.0803 0.3726 0.069 Uiso 0.350(18) 1 calc PR A 2
C22' C 0.325(3) 0.1722(17) 0.5385(8) 0.082(6) Uani 0.350(18) 1 d PDU A 2
H22D H 0.2801 0.2236 0.5484 0.123 Uiso 0.350(18) 1 calc PR A 2
H22E H 0.4300 0.1663 0.5613 0.123 Uiso 0.350(18) 1 calc PR A 2
H22F H 0.2584 0.1282 0.5485 0.123 Uiso 0.350(18) 1 calc PR A 2
S1 S 0.06493(13) 0.06276(8) 0.25680(6) 0.0548(3) Uani 1 1 d . . .
N1 N 0.1750(4) 0.1098(2) 0.12351(17) 0.0434(8) Uani 1 1 d . A .
C23 C 0.0153(5) 0.1468(3) 0.1176(3) 0.0652(14) Uani 1 1 d . . .
H23A H -0.0606 0.1064 0.1265 0.098 Uiso 1 1 calc R A .
H23B H -0.0143 0.1666 0.0769 0.098 Uiso 1 1 calc R . .
H23C H 0.0162 0.1917 0.1456 0.098 Uiso 1 1 calc R . .
C24 C 0.2224(5) 0.0739(3) 0.0689(2) 0.0452(10) Uani 1 1 d . . .
C25 C 0.1989(5) -0.0096(3) 0.0596(2) 0.0480(11) Uani 1 1 d . A .
C26 C 0.2475(6) -0.0440(3) 0.0079(2) 0.0603(13) Uani 1 1 d . . .
H26 H 0.2380 -0.1002 0.0014 0.072 Uiso 1 1 calc R A .
C27 C 0.3088(6) 0.0039(4) -0.0334(2) 0.0671(15) Uani 1 1 d . A .
H27 H 0.3428 -0.0200 -0.0672 0.081 Uiso 1 1 calc R . .
C28 C 0.3204(6) 0.0867(4) -0.0253(2) 0.0641(14) Uani 1 1 d . . .
H28 H 0.3574 0.1187 -0.0550 0.077 Uiso 1 1 calc R A .
C29 C 0.2786(5) 0.1246(3) 0.0261(2) 0.0535(12) Uani 1 1 d . A .
C30 C 0.2909(7) 0.2169(3) 0.0337(3) 0.0741(16) Uani 1 1 d . . .
H30A H 0.3206 0.2300 0.0759 0.111 Uiso 1 1 calc R A .
H30B H 0.1895 0.2415 0.0191 0.111 Uiso 1 1 calc R . .
H30C H 0.3703 0.2376 0.0109 0.111 Uiso 1 1 calc R . .
C31 C 0.1181(6) -0.0629(3) 0.1013(3) 0.0634(14) Uani 1 1 d . . .
H31A H 0.1051 -0.0326 0.1373 0.095 Uiso 1 1 calc R A .
H31B H 0.1825 -0.1105 0.1123 0.095 Uiso 1 1 calc R . .
H31C H 0.0154 -0.0796 0.0809 0.095 Uiso 1 1 calc R . .
C32 C 0.0542(13) 1.0209(5) 0.4151(7) 0.090(3) Uani 0.718(5) 1 d PDU B 1
H32A H 0.1351 1.0371 0.4484 0.107 Uiso 0.718(5) 1 calc PR B 1
H32B H 0.0768 1.0489 0.3788 0.107 Uiso 0.718(5) 1 calc PR B 1
Cl1 Cl -0.1246(4) 1.0507(3) 0.43045(13) 0.1382(17) Uani 0.718(5) 1 d PD B 1
Cl2 Cl 0.0663(11) 0.9182(2) 0.4046(3) 0.220(4) Uani 0.718(5) 1 d PDU B 1
C32' C 0.123(2) 1.0004(16) 0.410(2) 0.102(6) Uani 0.282(5) 1 d PDU B 2
H32C H 0.1476 1.0156 0.3704 0.122 Uiso 0.282(5) 1 calc PR B 2
H32D H 0.1202 1.0502 0.4339 0.122 Uiso 0.282(5) 1 calc PR B 2
Cl1' Cl -0.058(2) 0.9556(11) 0.4023(6) 0.235(8) Uani 0.282(5) 1 d PDU B 2
Cl2' Cl 0.266(2) 0.9387(6) 0.4443(8) 0.331(14) Uani 0.282(5) 1 d PD B 2

loop_
_atom_site_aniso_label
_atom_site_aniso_U_11
_atom_site_aniso_U_22
_atom_site_aniso_U_33
_atom_site_aniso_U_23
_atom_site_aniso_U_13
_atom_site_aniso_U_12
Fe1 0.0354(3) 0.0321(3) 0.0680(5) -0.0078(3) 0.0137(3) -0.0035(3)
Fe2 0.0279(3) 0.0301(3) 0.0493(4) -0.0022(3) 0.0078(2) 0.0005(2)
C1 0.068(3) 0.052(3) 0.056(3) 0.012(2) 0.016(3) 0.012(2)
C2 0.047(3) 0.034(2) 0.076(3) 0.002(2) 0.009(3) 0.000(2)
C3 0.053(3) 0.041(2) 0.061(3) -0.004(2) 0.008(2) 0.007(2)
C4 0.031(2) 0.040(2) 0.072(3) 0.004(2) 0.013(2) 0.0082(18)
C5 0.046(3) 0.048(3) 0.066(3) -0.001(2) -0.008(2) 0.009(2)
C6 0.038(3) 0.064(4) 0.119(5) -0.038(3) 0.023(3) -0.014(2)
C7 0.069(4) 0.059(3) 0.107(5) -0.002(3) 0.026(3) -0.033(3)
C8 0.060(3) 0.037(3) 0.133(6) -0.025(3) 0.008(4) -0.012(2)
C9 0.067(4) 0.064(4) 0.096(4) -0.037(3) 0.020(3) -0.024(3)
C10 0.062(3) 0.057(3) 0.096(5) -0.014(3) -0.011(3) -0.015(3)
C11 0.052(3) 0.034(2) 0.080(3) -0.006(2) 0.019(3) 0.003(2)
O11 0.079(3) 0.053(2) 0.107(3) 0.003(2) 0.005(2) 0.023(2)
C12 0.032(2) 0.036(2) 0.065(3) 0.001(2) 0.009(2) 0.0027(18)
O12 0.062(2) 0.054(2) 0.064(2) 0.0034(17) 0.0276(18) -0.0043(16)
C13 0.032(2) 0.043(2) 0.056(3) -0.002(2) 0.0076(19) 0.0026(17)
C14 0.031(2) 0.036(2) 0.053(2) -0.0047(19) 0.0098(18) 0.0028(17)
C15 0.033(2) 0.030(2) 0.055(3) 0.0007(18) 0.011(2) -0.0024(16)
C16 0.040(4) 0.046(5) 0.057(3) -0.008(3) 0.012(3) -0.009(3)
C17 0.045(5) 0.051(4) 0.055(4) -0.010(4) 0.019(4) -0.006(3)
C18 0.050(5) 0.059(4) 0.065(5) -0.015(4) 0.015(4) -0.006(4)
C19 0.060(5) 0.058(5) 0.056(4) -0.016(4) 0.016(4) -0.011(4)
C20 0.067(5) 0.063(5) 0.057(4) -0.010(4) 0.012(4) -0.003(4)
C21 0.060(5) 0.058(5) 0.058(3) -0.019(4) 0.014(3) -0.001(4)
C22 0.095(8) 0.078(7) 0.065(6) -0.021(5) 0.024(6) -0.018(6)
C16' 0.042(5) 0.048(5) 0.057(4) -0.012(4) 0.015(4) -0.006(4)
C17' 0.048(6) 0.052(5) 0.059(5) -0.014(5) 0.011(5) -0.007(5)
C18' 0.054(6) 0.058(5) 0.059(5) -0.015(5) 0.017(5) -0.005(5)
C19' 0.062(6) 0.061(6) 0.054(5) -0.017(5) 0.018(5) -0.007(5)
C20' 0.068(6) 0.065(7) 0.055(5) -0.018(5) 0.018(5) -0.005(5)
C21' 0.061(5) 0.059(6) 0.055(4) -0.019(5) 0.013(4) -0.004(5)
C22' 0.103(13) 0.086(12) 0.063(9) -0.024(9) 0.032(9) -0.024(10)
S1 0.0369(6) 0.0615(8) 0.0693(8) -0.0089(6) 0.0183(6) -0.0117(5)
N1 0.0308(18) 0.044(2) 0.054(2) -0.0018(17) 0.0028(17) 0.0051(15)
C23 0.042(3) 0.075(4) 0.076(4) 0.001(3) -0.001(3) 0.022(2)
C24 0.034(2) 0.051(3) 0.048(3) -0.004(2) -0.0015(19) 0.0037(19)
C25 0.035(2) 0.051(3) 0.055(3) -0.004(2) -0.005(2) 0.000(2)
C26 0.057(3) 0.061(3) 0.059(3) -0.019(3) -0.007(3) 0.004(2)
C27 0.067(3) 0.079(4) 0.053(3) -0.018(3) 0.003(3) 0.013(3)
C28 0.057(3) 0.085(4) 0.051(3) 0.004(3) 0.010(2) 0.002(3)
C29 0.046(3) 0.058(3) 0.055(3) 0.002(2) 0.001(2) 0.001(2)
C30 0.080(4) 0.060(3) 0.083(4) 0.019(3) 0.018(3) 0.000(3)
C31 0.055(3) 0.051(3) 0.082(4) 0.000(3) 0.002(3) -0.013(2)
C32 0.112(9) 0.072(6) 0.086(6) -0.005(5) 0.020(7) -0.017(6)
Cl1 0.110(2) 0.225(5) 0.0786(18) 0.039(2) 0.0100(16) 0.030(2)
Cl2 0.425(12) 0.077(2) 0.184(5) -0.016(3) 0.133(6) 0.024(4)
C32' 0.124(13) 0.086(11) 0.095(10) 0.002(10) 0.013(12) -0.032(10)
Cl1' 0.300(16) 0.234(14) 0.143(9) 0.075(10) -0.065(10) -0.182(11)
Cl2' 0.49(3) 0.078(6) 0.34(2) 0.012(9) -0.24(2) -0.002(10)

loop_
_atom_type_symbol
_atom_type_description
_atom_type_scat_dispersion_real
_atom_type_scat_dispersion_imag
_atom_type_scat_source
C C 0.0033 0.0016 'International Tables Vol C Tables 4.2.6.8 and 6.1.1.4'
H H 0.0000 0.0000 'International Tables Vol C Tables 4.2.6.8 and 6.1.1.4'
N N 0.0061 0.0033 'International Tables Vol C Tables 4.2.6.8 and 6.1.1.4'
O O 0.0106 0.0060 'International Tables Vol C Tables 4.2.6.8 and 6.1.1.4'
S S 0.1246 0.1234 'International Tables Vol C Tables 4.2.6.8 and 6.1.1.4'
Cl Cl 0.1484 0.1585 'International Tables Vol C Tables 4.2.6.8 and 6.1.1.4'
Fe Fe 0.3463 0.8444 'International Tables Vol C Tables 4.2.6.8 and 6.1.1.4'

loop_
_geom_angle_atom_site_label_1
_geom_angle_atom_site_label_2
_geom_angle_atom_site_label_3
_geom_angle
C11 Fe1 C12 92.7(2)
C11 Fe1 C13 85.1(2)
C12 Fe1 C13 96.86(18)
C11 Fe1 C8 89.3(2)
C12 Fe1 C8 134.6(2)
C13 Fe1 C8 128.5(2)
C11 Fe1 C7 102.0(2)
C12 Fe1 C7 96.8(2)
C13 Fe1 C7 164.3(2)
C8 Fe1 C7 38.9(2)
C11 Fe1 C6 139.5(2)
C12 Fe1 C6 86.59(19)
C13 Fe1 C6 135.3(2)
C8 Fe1 C6 64.1(2)
C7 Fe1 C6 38.3(2)
C11 Fe1 C9 113.6(2)
C12 Fe1 C9 149.7(2)
C13 Fe1 C9 99.9(2)
C8 Fe1 C9 38.0(2)
C7 Fe1 C9 64.4(2)
C6 Fe1 C9 63.9(2)
C11 Fe1 C10 150.8(2)
C12 Fe1 C10 113.9(2)
C13 Fe1 C10 102.7(2)
C8 Fe1 C10 63.6(2)
C7 Fe1 C10 64.4(2)
C6 Fe1 C10 38.6(2)
C9 Fe1 C10 37.6(2)
C11 Fe1 Fe2 102.83(15)
C12 Fe1 Fe2 48.36(13)
C13 Fe1 Fe2 51.67(12)
C8 Fe1 Fe2 167.63(18)
C7 Fe1 Fe2 137.61(18)
C6 Fe1 Fe2 106.54(15)
C9 Fe1 Fe2 131.63(19)
C10 Fe1 Fe2 104.01(15)
C15 Fe2 C12 83.89(17)
C15 Fe2 C13 74.92(17)
C12 Fe2 C13 95.09(18)
C15 Fe2 C2 101.40(18)
C12 Fe2 C2 143.49(19)
C13 Fe2 C2 121.28(18)
C15 Fe2 C3 104.39(18)
C12 Fe2 C3 103.78(19)
C13 Fe2 C3 160.97(18)
C2 Fe2 C3 39.75(18)
C15 Fe2 C4 137.09(18)
C12 Fe2 C4 85.71(17)
C13 Fe2 C4 147.59(18)
C2 Fe2 C4 65.71(17)
C3 Fe2 C4 39.09(17)
C15 Fe2 C1 130.26(19)
C12 Fe2 C1 145.23(19)
C13 Fe2 C1 99.93(18)
C2 Fe2 C1 38.71(19)
C3 Fe2 C1 65.57(19)
C4 Fe2 C1 65.08(18)
C15 Fe2 C5 166.64(17)
C12 Fe2 C5 106.54(18)
C13 Fe2 C5 111.59(18)
C2 Fe2 C5 65.25(18)
C3 Fe2 C5 65.48(19)
C4 Fe2 C5 38.84(18)
C1 Fe2 C5 38.70(18)
C15 Fe2 C14 41.29(16)
C12 Fe2 C14 106.05(16)
C13 Fe2 C14 39.78(16)
C2 Fe2 C14 100.96(17)
C3 Fe2 C14 129.34(17)
C4 Fe2 C14 166.63(16)
C1 Fe2 C14 105.55(18)
C5 Fe2 C14 138.12(18)
C15 Fe2 Fe1 88.22(12)
C12 Fe2 Fe1 48.31(14)
C13 Fe2 Fe1 49.85(12)
C2 Fe2 Fe1 164.95(15)
C3 Fe2 Fe1 148.65(13)
C4 Fe2 Fe1 114.52(12)
C1 Fe2 Fe1 126.60(15)
C5 Fe2 Fe1 104.91(13)
C14 Fe2 Fe1 78.59(11)
C2 C1 C5 108.0(4)
C2 C1 Fe2 68.7(3)
C5 C1 Fe2 70.9(3)
C2 C1 H1 126.0
C5 C1 H1 126.0
Fe2 C1 H1 126.0
C1 C2 C3 108.5(4)
C1 C2 Fe2 72.6(3)
C3 C2 Fe2 70.3(2)
C1 C2 H2 125.7
C3 C2 H2 125.7
Fe2 C2 H2 123.0
C4 C3 C2 107.6(4)
C4 C3 Fe2 71.6(2)
C2 C3 Fe2 70.0(3)
C4 C3 H3 126.2
C2 C3 H3 126.2
Fe2 C3 H3 123.8
C3 C4 C5 108.2(4)
C3 C4 Fe2 69.3(2)
C5 C4 Fe2 71.5(2)
C3 C4 H4 125.9
C5 C4 H4 125.9
Fe2 C4 H4 124.9
C4 C5 C1 107.6(4)
C4 C5 Fe2 69.7(2)
C1 C5 Fe2 70.4(3)
C4 C5 H5 126.2
C1 C5 H5 126.2
Fe2 C5 H5 125.4
C7 C6 C10 108.5(5)
C7 C6 Fe1 70.7(3)
C10 C6 Fe1 71.8(3)
C7 C6 H6 125.7
C10 C6 H6 125.7
Fe1 C6 H6 123.4
C6 C7 C8 106.8(6)
C6 C7 Fe1 71.0(3)
C8 C7 Fe1 70.2(3)
C6 C7 H7 126.6
C8 C7 H7 126.6
Fe1 C7 H7 123.8
C9 C8 C7 108.8(5)
C9 C8 Fe1 72.2(3)
C7 C8 Fe1 70.9(3)
C9 C8 H8 125.6
C7 C8 H8 125.6
Fe1 C8 H8 122.9
C10 C9 C8 108.5(6)
C10 C9 Fe1 71.6(3)
C8 C9 Fe1 69.7(3)
C10 C9 H9 125.8
C8 C9 H9 125.8
Fe1 C9 H9 124.5
C9 C10 C6 107.5(6)
C9 C10 Fe1 70.8(3)
C6 C10 Fe1 69.6(3)
C9 C10 H10 126.3
C6 C10 H10 126.3
Fe1 C10 H10 124.9
O11 C11 Fe1 175.9(5)
O12 C12 Fe1 138.2(3)
O12 C12 Fe2 138.3(3)
Fe1 C12 Fe2 83.3(2)
C14 C13 C16 116.0(9)
C14 C13 C16' 119.2(18)
C16 C13 C16' 8.5(14)
C14 C13 Fe1 121.3(3)
C16 C13 Fe1 118.2(10)
C16' C13 Fe1 117.8(19)
C14 C13 Fe2 74.3(2)
C16 C13 Fe2 140.2(7)
C16' C13 Fe2 132.0(11)
Fe1 C13 Fe2 78.48(15)
C13 C14 C15 111.8(3)
C13 C14 S1 128.2(3)
C15 C14 S1 116.8(3)
C13 C14 Fe2 65.9(2)
C15 C14 Fe2 58.5(2)
S1 C14 Fe2 128.9(2)
N1 C15 C14 129.9(4)
N1 C15 Fe2 149.7(3)
C14 C15 Fe2 80.2(3)
C21 C16 C17 119.7(7)
C21 C16 C13 122.6(9)
C17 C16 C13 117.6(8)
C18 C17 C16 118.8(7)
C18 C17 H17 120.6
C16 C17 H17 120.6
C19 C18 C17 121.8(7)
C19 C18 H18 119.1
C17 C18 H18 119.1
C20 C19 C18 118.8(7)
C20 C19 C22 119.5(9)
C18 C19 C22 121.5(8)
C19 C20 C21 121.1(8)
C19 C20 H20 119.5
C21 C20 H20 119.5
C16 C21 C20 119.8(8)
C16 C21 H21 120.1
C20 C21 H21 120.1
C17' C16' C21' 115.9(10)
C17' C16' C13 120.2(16)
C21' C16' C13 123.9(15)
C18' C17' C16' 122.4(12)
C18' C17' H17' 118.8
C16' C17' H17' 118.8
C19' C18' C17' 120.6(13)
C19' C18' H18' 119.7
C17' C18' H18' 119.7
C18' C19' C20' 118.7(12)
C18' C19' C22' 121.4(14)
C20' C19' C22' 119.9(15)
C19' C20' C21' 121.0(13)
C19' C20' H20' 119.5
C21' C20' H20' 119.5
C20' C21' C16' 121.2(13)
C20' C21' H21' 119.4
C16' C21' H21' 119.4
C19' C22' H22D 109.5
C19' C22' H22E 109.5
H22D C22' H22E 109.5
C19' C22' H22F 109.5
H22D C22' H22F 109.5
H22E C22' H22F 109.5
C15 N1 C24 121.5(3)
C15 N1 C23 121.4(4)
C24 N1 C23 116.8(4)
N1 C23 H23A 109.5
N1 C23 H23B 109.5
H23A C23 H23B 109.5
N1 C23 H23C 109.5
H23A C23 H23C 109.5
H23B C23 H23C 109.5
C25 C24 C29 122.3(4)
C25 C24 N1 118.0(4)
C29 C24 N1 119.5(4)
C24 C25 C26 117.7(4)
C24 C25 C31 122.8(4)
C26 C25 C31 119.4(4)
C27 C26 C25 120.7(5)
C27 C26 H26 119.6
C25 C26 H26 119.6
C26 C27 C28 120.4(5)
C26 C27 H27 119.8
C28 C27 H27 119.8
C27 C28 C29 121.7(5)
C27 C28 H28 119.1
C29 C28 H28 119.1
C28 C29 C24 116.8(5)
C28 C29 C30 120.7(5)
C24 C29 C30 122.5(4)
C29 C30 H30A 109.5
C29 C30 H30B 109.5
H30A C30 H30B 109.5
C29 C30 H30C 109.5
H30A C30 H30C 109.5
H30B C30 H30C 109.5
C25 C31 H31A 109.5
C25 C31 H31B 109.5
H31A C31 H31B 109.5
C25 C31 H31C 109.5
H31A C31 H31C 109.5
H31B C31 H31C 109.5
Cl1 C32 Cl2 112.9(6)
Cl1 C32 H32A 109.0
Cl2 C32 H32A 109.0
Cl1 C32 H32B 109.0
Cl2 C32 H32B 109.0
H32A C32 H32B 107.8
Cl2' C32' Cl1' 112.1(17)
Cl2' C32' H32C 109.2
Cl1' C32' H32C 109.2
Cl2' C32' H32D 109.2
Cl1' C32' H32D 109.2
H32C C32' H32D 107.9

loop_
_geom_bond_atom_site_label_1
_geom_bond_atom_site_label_2
_geom_bond_distance
Fe1 C11 1.744(5)
Fe1 C12 1.916(5)
Fe1 C13 1.988(4)
Fe1 C8 2.105(5)
Fe1 C7 2.115(5)
Fe1 C6 2.119(5)
Fe1 C9 2.136(5)
Fe1 C10 2.147(6)
Fe1 Fe2 2.5489(9)
Fe2 C15 1.860(4)
Fe2 C12 1.918(4)
Fe2 C13 2.040(4)
Fe2 C2 2.073(4)
Fe2 C3 2.077(4)
Fe2 C4 2.107(4)
Fe2 C1 2.123(5)
Fe2 C5 2.131(4)
Fe2 C14 2.151(4)
C1 C2 1.392(7)
C1 C5 1.410(7)
C1 H1 0.9300
C2 C3 1.411(6)
C2 H2 0.9300
C3 C4 1.400(6)
C3 H3 0.9300
C4 C5 1.409(7)
C4 H4 0.9300
C5 H5 0.9300
C6 C7 1.389(8)
C6 C10 1.411(8)
C6 H6 0.9300
C7 C8 1.405(8)
C7 H7 0.9300
C8 C9 1.382(8)
C8 H8 0.9300
C9 C10 1.380(8)
C9 H9 0.9300
C10 H10 0.9300
C11 O11 1.155(6)
C12 O12 1.182(5)
C13 C14 1.430(6)
C13 C16 1.490(7)
C13 C16' 1.492(7)
C14 C15 1.440(6)
C14 S1 1.736(4)
C15 N1 1.307(5)
C16 C21 1.385(10)
C16 C17 1.408(9)
C17 C18 1.391(9)
C17 H17 0.9300
C18 C19 1.389(11)
C18 H18 0.9300
C19 C20 1.369(10)
C19 C22 1.539(10)
C20 C21 1.406(10)
C20 H20 0.9300
C21 H21 0.9300
C22 H22A 0.9600
C22 H22B 0.9600
C22 H22C 0.9600
C16' C17' 1.411(13)
C16' C21' 1.416(15)
C17' C18' 1.400(14)
C17' H17' 0.9300
C18' C19' 1.378(17)
C18' H18' 0.9300
C19' C20' 1.399(14)
C19' C22' 1.554(15)
C20' C21' 1.404(14)
C20' H20' 0.9300
C21' H21' 0.9300
C22' H22D 0.9600
C22' H22E 0.9600
C22' H22F 0.9600
N1 C24 1.455(6)
N1 C23 1.469(5)
C23 H23A 0.9600
C23 H23B 0.9600
C23 H23C 0.9600
C24 C25 1.387(6)
C24 C29 1.395(6)
C25 C26 1.394(6)
C25 C31 1.505(7)
C26 C27 1.362(7)
C26 H26 0.9300
C27 C28 1.364(7)
C27 H27 0.9300
C28 C29 1.391(7)
C28 H28 0.9300
C29 C30 1.517(7)
C30 H30A 0.9600
C30 H30B 0.9600
C30 H30C 0.9600
C31 H31A 0.9600
C31 H31B 0.9600
C31 H31C 0.9600
C32 Cl1 1.670(9)
C32 Cl2 1.696(9)
C32 H32A 0.9700
C32 H32B 0.9700
C32' Cl2' 1.673(16)
C32' Cl1' 1.679(15)
C32' H32C 0.9700
C32' H32D 0.9700

loop_
_geom_torsion_atom_site_label_1
_geom_torsion_atom_site_label_2
_geom_torsion_atom_site_label_3
_geom_torsion_atom_site_label_4
_geom_torsion
C11 Fe1 Fe2 C15 -1.4(2)
C12 Fe1 Fe2 C15 -83.4(2)
C13 Fe1 Fe2 C15 71.7(2)
C8 Fe1 Fe2 C15 167.4(9)
C7 Fe1 Fe2 C15 -125.8(3)
C6 Fe1 Fe2 C15 -153.1(2)
C9 Fe1 Fe2 C15 137.5(2)
C10 Fe1 Fe2 C15 166.9(2)
C11 Fe1 Fe2 C12 82.0(2)
C13 Fe1 Fe2 C12 155.1(2)
C8 Fe1 Fe2 C12 -109.2(9)
C7 Fe1 Fe2 C12 -42.4(3)
C6 Fe1 Fe2 C12 -69.7(3)
C9 Fe1 Fe2 C12 -139.1(3)
C10 Fe1 Fe2 C12 -109.7(2)
C11 Fe1 Fe2 C13 -73.0(2)
C12 Fe1 Fe2 C13 -155.1(2)
C8 Fe1 Fe2 C13 95.7(9)
C7 Fe1 Fe2 C13 162.5(3)
C6 Fe1 Fe2 C13 135.2(3)
C9 Fe1 Fe2 C13 65.8(3)
C10 Fe1 Fe2 C13 95.2(2)
C11 Fe1 Fe2 C2 -131.6(5)
C12 Fe1 Fe2 C2 146.3(5)
C13 Fe1 Fe2 C2 -58.6(5)
C8 Fe1 Fe2 C2 37.1(10)
C7 Fe1 Fe2 C2 103.9(6)
C6 Fe1 Fe2 C2 76.7(5)
C9 Fe1 Fe2 C2 7.2(6)
C10 Fe1 Fe2 C2 36.7(5)
C11 Fe1 Fe2 C3 113.9(3)
C12 Fe1 Fe2 C3 31.9(3)
C13 Fe1 Fe2 C3 -173.0(3)
C8 Fe1 Fe2 C3 -77.4(9)
C7 Fe1 Fe2 C3 -10.5(4)
C6 Fe1 Fe2 C3 -37.8(3)
C9 Fe1 Fe2 C3 -107.2(3)
C10 Fe1 Fe2 C3 -77.8(3)
C11 Fe1 Fe2 C4 140.9(2)
C12 Fe1 Fe2 C4 58.9(2)
C13 Fe1 Fe2 C4 -146.0(2)
C8 Fe1 Fe2 C4 -50.3(9)
C7 Fe1 Fe2 C4 16.5(3)
C6 Fe1 Fe2 C4 -10.8(2)
C9 Fe1 Fe2 C4 -80.2(3)
C10 Fe1 Fe2 C4 -50.8(2)
C11 Fe1 Fe2 C1 -142.8(2)
C12 Fe1 Fe2 C1 135.1(2)
C13 Fe1 Fe2 C1 -69.8(2)
C8 Fe1 Fe2 C1 25.9(9)
C7 Fe1 Fe2 C1 92.7(3)
C6 Fe1 Fe2 C1 65.4(3)
C9 Fe1 Fe2 C1 -4.0(3)
C10 Fe1 Fe2 C1 25.4(3)
C11 Fe1 Fe2 C5 -178.9(2)
C12 Fe1 Fe2 C5 99.0(2)
C13 Fe1 Fe2 C5 -105.9(2)
C8 Fe1 Fe2 C5 -10.2(9)
C7 Fe1 Fe2 C5 56.6(3)
C6 Fe1 Fe2 C5 29.4(2)
C9 Fe1 Fe2 C5 -40.1(3)
C10 Fe1 Fe2 C5 -10.6(2)
C11 Fe1 Fe2 C14 -41.8(2)
C12 Fe1 Fe2 C14 -123.9(2)
C13 Fe1 Fe2 C14 31.2(2)
C8 Fe1 Fe2 C14 126.9(9)
C7 Fe1 Fe2 C14 -166.3(3)
C6 Fe1 Fe2 C14 166.4(2)
C9 Fe1 Fe2 C14 97.0(2)
C10 Fe1 Fe2 C14 126.4(2)
C15 Fe2 C1 C2 50.0(4)
C12 Fe2 C1 C2 -117.1(4)
C13 Fe2 C1 C2 128.6(3)
C3 Fe2 C1 C2 -38.4(3)
C4 Fe2 C1 C2 -81.6(3)
C5 Fe2 C1 C2 -119.1(4)
C14 Fe2 C1 C2 88.2(3)
Fe1 Fe2 C1 C2 175.4(2)
C15 Fe2 C1 C5 169.1(3)
C12 Fe2 C1 C5 2.0(5)
C13 Fe2 C1 C5 -112.3(3)
C2 Fe2 C1 C5 119.1(4)
C3 Fe2 C1 C5 80.7(3)
C4 Fe2 C1 C5 37.5(3)
C14 Fe2 C1 C5 -152.7(3)
Fe1 Fe2 C1 C5 -65.5(3)
C5 C1 C2 C3 1.2(5)
Fe2 C1 C2 C3 61.5(3)
C5 C1 C2 Fe2 -60.3(3)
C15 Fe2 C2 C1 -143.4(3)
C12 Fe2 C2 C1 121.5(4)
C13 Fe2 C2 C1 -64.2(3)
C3 Fe2 C2 C1 117.8(4)
C4 Fe2 C2 C1 79.9(3)
C5 Fe2 C2 C1 37.0(3)
C14 Fe2 C2 C1 -101.2(3)
Fe1 Fe2 C2 C1 -14.5(7)
C15 Fe2 C2 C3 98.9(3)
C12 Fe2 C2 C3 3.7(5)
C13 Fe2 C2 C3 178.0(3)
C4 Fe2 C2 C3 -37.9(3)
C1 Fe2 C2 C3 -117.8(4)
C5 Fe2 C2 C3 -80.8(3)
C14 Fe2 C2 C3 141.0(3)
Fe1 Fe2 C2 C3 -132.2(5)
C1 C2 C3 C4 -0.8(5)
Fe2 C2 C3 C4 62.1(3)
C1 C2 C3 Fe2 -62.9(3)
C15 Fe2 C3 C4 152.0(3)
C12 Fe2 C3 C4 64.9(3)
C13 Fe2 C3 C4 -122.5(5)
C2 Fe2 C3 C4 -117.4(4)
C1 Fe2 C3 C4 -79.9(3)
C5 Fe2 C3 C4 -37.2(3)
C14 Fe2 C3 C4 -170.4(3)
Fe1 Fe2 C3 C4 40.9(4)
C15 Fe2 C3 C2 -90.6(3)
C12 Fe2 C3 C2 -177.7(3)
C13 Fe2 C3 C2 -5.2(7)
C4 Fe2 C3 C2 117.4(4)
C1 Fe2 C3 C2 37.4(3)
C5 Fe2 C3 C2 80.1(3)
C14 Fe2 C3 C2 -53.0(4)
Fe1 Fe2 C3 C2 158.3(2)
C2 C3 C4 C5 0.1(5)
Fe2 C3 C4 C5 61.2(3)
C2 C3 C4 Fe2 -61.1(3)
C15 Fe2 C4 C3 -41.8(4)
C12 Fe2 C4 C3 -118.1(3)
C13 Fe2 C4 C3 149.1(3)
C2 Fe2 C4 C3 38.5(3)
C1 Fe2 C4 C3 81.3(3)
C5 Fe2 C4 C3 118.6(4)
C14 Fe2 C4 C3 33.9(9)
Fe1 Fe2 C4 C3 -158.0(2)
C15 Fe2 C4 C5 -160.5(3)
C12 Fe2 C4 C5 123.3(3)
C13 Fe2 C4 C5 30.5(4)
C2 Fe2 C4 C5 -80.1(3)
C3 Fe2 C4 C5 -118.6(4)
C1 Fe2 C4 C5 -37.3(3)
C14 Fe2 C4 C5 -84.8(8)
Fe1 Fe2 C4 C5 83.4(3)
C3 C4 C5 C1 0.6(5)
Fe2 C4 C5 C1 60.4(3)
C3 C4 C5 Fe2 -59.8(3)
C2 C1 C5 C4 -1.1(5)
Fe2 C1 C5 C4 -60.0(3)
C2 C1 C5 Fe2 58.9(3)
C15 Fe2 C5 C4 79.9(9)
C12 Fe2 C5 C4 -60.4(3)
C13 Fe2 C5 C4 -163.0(3)
C2 Fe2 C5 C4 81.4(3)
C3 Fe2 C5 C4 37.5(3)
C1 Fe2 C5 C4 118.4(4)
C14 Fe2 C5 C4 159.8(3)
Fe1 Fe2 C5 C4 -110.7(2)
C15 Fe2 C5 C1 -38.5(9)
C12 Fe2 C5 C1 -178.8(3)
C13 Fe2 C5 C1 78.6(3)
C2 Fe2 C5 C1 -37.0(3)
C3 Fe2 C5 C1 -80.9(3)
C4 Fe2 C5 C1 -118.4(4)
C14 Fe2 C5 C1 41.4(4)
Fe1 Fe2 C5 C1 130.9(3)
C11 Fe1 C6 C7 15.4(5)
C12 Fe1 C6 C7 105.5(4)
C13 Fe1 C6 C7 -158.2(4)
C8 Fe1 C6 C7 -38.6(4)
C9 Fe1 C6 C7 -81.1(4)
C10 Fe1 C6 C7 -118.0(5)
Fe2 Fe1 C6 C7 150.1(3)
C11 Fe1 C6 C10 133.4(4)
C12 Fe1 C6 C10 -136.5(3)
C13 Fe1 C6 C10 -40.2(4)
C8 Fe1 C6 C10 79.4(4)
C7 Fe1 C6 C10 118.0(5)
C9 Fe1 C6 C10 36.9(3)
Fe2 Fe1 C6 C10 -91.9(3)
C10 C6 C7 C8 -0.7(6)
Fe1 C6 C7 C8 61.4(4)
C10 C6 C7 Fe1 -62.2(4)
C11 Fe1 C7 C6 -169.8(4)
C12 Fe1 C7 C6 -75.6(4)
C13 Fe1 C7 C6 74.6(9)
C8 Fe1 C7 C6 116.6(6)
C9 Fe1 C7 C6 79.5(4)
C10 Fe1 C7 C6 37.6(3)
Fe2 Fe1 C7 C6 -45.1(5)
C11 Fe1 C7 C8 73.5(4)
C12 Fe1 C7 C8 167.8(4)
C13 Fe1 C7 C8 -42.1(10)
C6 Fe1 C7 C8 -116.6(6)
C9 Fe1 C7 C8 -37.1(4)
C10 Fe1 C7 C8 -79.0(4)
Fe2 Fe1 C7 C8 -161.7(3)
C6 C7 C8 C9 0.7(6)
Fe1 C7 C8 C9 62.7(4)
C6 C7 C8 Fe1 -62.0(4)
C11 Fe1 C8 C9 131.8(4)
C12 Fe1 C8 C9 -135.1(4)
C13 Fe1 C8 C9 48.6(4)
C7 Fe1 C8 C9 -117.9(5)
C6 Fe1 C8 C9 -79.9(4)
C10 Fe1 C8 C9 -36.7(3)
Fe2 Fe1 C8 C9 -37.2(11)
C11 Fe1 C8 C7 -110.3(4)
C12 Fe1 C8 C7 -17.2(5)
C13 Fe1 C8 C7 166.6(4)
C6 Fe1 C8 C7 38.0(4)
C9 Fe1 C8 C7 117.9(5)
C10 Fe1 C8 C7 81.2(4)
Fe2 Fe1 C8 C7 80.7(10)
C7 C8 C9 C10 -0.4(6)
Fe1 C8 C9 C10 61.5(4)
C7 C8 C9 Fe1 -61.9(4)
C11 Fe1 C9 C10 -173.0(4)
C12 Fe1 C9 C10 -24.6(7)
C13 Fe1 C9 C10 98.0(4)
C8 Fe1 C9 C10 -118.6(5)
C7 Fe1 C9 C10 -80.6(4)
C6 Fe1 C9 C10 -37.9(4)
Fe2 Fe1 C9 C10 51.4(4)
C11 Fe1 C9 C8 -54.5(4)
C12 Fe1 C9 C8 94.0(5)
C13 Fe1 C9 C8 -143.4(3)
C7 Fe1 C9 C8 38.0(3)
C6 Fe1 C9 C8 80.7(4)
C10 Fe1 C9 C8 118.6(5)
Fe2 Fe1 C9 C8 170.0(3)
C8 C9 C10 C6 0.0(6)
Fe1 C9 C10 C6 60.3(3)
C8 C9 C10 Fe1 -60.3(4)
C7 C6 C10 C9 0.5(6)
Fe1 C6 C10 C9 -61.0(4)
C7 C6 C10 Fe1 61.5(4)
C11 Fe1 C10 C9 13.1(7)
C12 Fe1 C10 C9 166.7(4)
C13 Fe1 C10 C9 -89.8(4)
C8 Fe1 C10 C9 37.1(4)
C7 Fe1 C10 C9 80.6(4)
C6 Fe1 C10 C9 118.0(5)
Fe2 Fe1 C10 C9 -143.0(3)
C11 Fe1 C10 C6 -104.8(5)
C12 Fe1 C10 C6 48.8(4)
C13 Fe1 C10 C6 152.3(3)
C8 Fe1 C10 C6 -80.8(4)
C7 Fe1 C10 C6 -37.3(3)
C9 Fe1 C10 C6 -118.0(5)
Fe2 Fe1 C10 C6 99.1(3)
C12 Fe1 C11 O11 -178(100)
C13 Fe1 C11 O11 85(6)
C8 Fe1 C11 O11 -43(6)
C7 Fe1 C11 O11 -80(6)
C6 Fe1 C11 O11 -90(6)
C9 Fe1 C11 O11 -13(6)
C10 Fe1 C11 O11 -22(6)
Fe2 Fe1 C11 O11 134(6)
C11 Fe1 C12 O12 78.5(5)
C13 Fe1 C12 O12 163.9(5)
C8 Fe1 C12 O12 -13.1(7)
C7 Fe1 C12 O12 -23.9(5)
C6 Fe1 C12 O12 -60.9(5)
C9 Fe1 C12 O12 -72.7(7)
C10 Fe1 C12 O12 -88.9(5)
Fe2 Fe1 C12 O12 -176.6(6)
C11 Fe1 C12 Fe2 -104.83(19)
C13 Fe1 C12 Fe2 -19.45(18)
C8 Fe1 C12 Fe2 163.5(2)
C7 Fe1 C12 Fe2 152.7(2)
C6 Fe1 C12 Fe2 115.8(2)
C9 Fe1 C12 Fe2 103.9(4)
C10 Fe1 C12 Fe2 87.7(2)
C15 Fe2 C12 O12 -90.3(5)
C13 Fe2 C12 O12 -164.5(5)
C2 Fe2 C12 O12 10.6(7)
C3 Fe2 C12 O12 13.1(5)
C4 Fe2 C12 O12 48.0(5)
C1 Fe2 C12 O12 79.9(6)
C5 Fe2 C12 O12 81.2(5)
C14 Fe2 C12 O12 -125.5(5)
Fe1 Fe2 C12 O12 176.6(6)
C15 Fe2 C12 Fe1 93.08(17)
C13 Fe2 C12 Fe1 18.87(17)
C2 Fe2 C12 Fe1 -166.0(2)
C3 Fe2 C12 Fe1 -163.56(16)
C4 Fe2 C12 Fe1 -128.62(18)
C1 Fe2 C12 Fe1 -96.7(3)
C5 Fe2 C12 Fe1 -95.45(18)
C14 Fe2 C12 Fe1 57.87(18)
C11 Fe1 C13 C14 47.2(3)
C12 Fe1 C13 C14 -44.9(3)
C8 Fe1 C13 C14 132.4(4)
C7 Fe1 C13 C14 164.9(7)
C6 Fe1 C13 C14 -137.0(3)
C9 Fe1 C13 C14 160.4(3)
C10 Fe1 C13 C14 -161.3(3)
Fe2 Fe1 C13 C14 -63.4(3)
C11 Fe1 C13 C16 -108.1(7)
C12 Fe1 C13 C16 159.8(7)
C8 Fe1 C13 C16 -22.9(7)
C7 Fe1 C13 C16 9.6(11)
C6 Fe1 C13 C16 67.7(7)
C9 Fe1 C13 C16 5.1(7)
C10 Fe1 C13 C16 43.3(7)
Fe2 Fe1 C13 C16 141.3(7)
C11 Fe1 C13 C16' -117.7(11)
C12 Fe1 C13 C16' 150.2(11)
C8 Fe1 C13 C16' -32.5(12)
C7 Fe1 C13 C16' 0.0(14)
C6 Fe1 C13 C16' 58.1(12)
C9 Fe1 C13 C16' -4.5(11)
C10 Fe1 C13 C16' 33.7(11)
Fe2 Fe1 C13 C16' 131.7(11)
C11 Fe1 C13 Fe2 110.61(19)
C12 Fe1 C13 Fe2 18.49(17)
C8 Fe1 C13 Fe2 -164.2(2)
C7 Fe1 C13 Fe2 -131.7(8)
C6 Fe1 C13 Fe2 -73.6(3)
C9 Fe1 C13 Fe2 -136.2(2)
C10 Fe1 C13 Fe2 -97.95(19)
C15 Fe2 C13 C14 26.8(2)
C12 Fe2 C13 C14 109.1(3)
C2 Fe2 C13 C14 -67.5(3)
C3 Fe2 C13 C14 -63.7(6)
C4 Fe2 C13 C14 -160.9(3)
C1 Fe2 C13 C14 -102.4(3)
C5 Fe2 C13 C14 -140.9(3)
Fe1 Fe2 C13 C14 127.5(3)
C15 Fe2 C13 C16 138.8(15)
C12 Fe2 C13 C16 -139.0(15)
C2 Fe2 C13 C16 44.4(15)
C3 Fe2 C13 C16 48.3(16)
C4 Fe2 C13 C16 -49.0(16)
C1 Fe2 C13 C16 9.5(15)
C5 Fe2 C13 C16 -29.0(15)
C14 Fe2 C13 C16 111.9(15)
Fe1 Fe2 C13 C16 -120.6(15)
C15 Fe2 C13 C16' 142(2)
C12 Fe2 C13 C16' -136(2)
C2 Fe2 C13 C16' 48(2)
C3 Fe2 C13 C16' 52(3)
C4 Fe2 C13 C16' -46(3)
C1 Fe2 C13 C16' 13(2)
C5 Fe2 C13 C16' -26(2)
C14 Fe2 C13 C16' 115(2)
Fe1 Fe2 C13 C16' -117(2)
C15 Fe2 C13 Fe1 -100.68(17)
C12 Fe2 C13 Fe1 -18.42(17)
C2 Fe2 C13 Fe1 164.97(17)
C3 Fe2 C13 Fe1 168.8(5)
C4 Fe2 C13 Fe1 71.6(3)
C1 Fe2 C13 Fe1 130.11(18)
C5 Fe2 C13 Fe1 91.62(19)
C14 Fe2 C13 Fe1 -127.5(3)
C16 C13 C14 C15 -175.9(8)
C16' C13 C14 C15 -167.1(14)
Fe1 C13 C14 C15 28.2(5)
Fe2 C13 C14 C15 -37.3(3)
C16 C13 C14 S1 -17.1(9)
C16' C13 C14 S1 -8.2(14)
Fe1 C13 C14 S1 -172.9(2)
Fe2 C13 C14 S1 121.5(3)
C16 C13 C14 Fe2 -138.6(8)
C16' C13 C14 Fe2 -129.8(14)
Fe1 C13 C14 Fe2 65.5(2)
C15 Fe2 C14 C13 -138.7(4)
C12 Fe2 C14 C13 -78.4(3)
C2 Fe2 C14 C13 126.4(3)
C3 Fe2 C14 C13 157.8(3)
C4 Fe2 C14 C13 130.8(7)
C1 Fe2 C14 C13 86.9(3)
C5 Fe2 C14 C13 61.5(3)
Fe1 Fe2 C14 C13 -38.2(2)
C12 Fe2 C14 C15 60.3(3)
C13 Fe2 C14 C15 138.7(4)
C2 Fe2 C14 C15 -94.9(3)
C3 Fe2 C14 C15 -63.5(3)
C4 Fe2 C14 C15 -90.5(8)
C1 Fe2 C14 C15 -134.4(3)
C5 Fe2 C14 C15 -159.8(3)
Fe1 Fe2 C14 C15 100.5(2)
C15 Fe2 C14 S1 100.7(4)
C12 Fe2 C14 S1 161.0(3)
C13 Fe2 C14 S1 -120.6(4)
C2 Fe2 C14 S1 5.8(3)
C3 Fe2 C14 S1 37.2(4)
C4 Fe2 C14 S1 10.1(10)
C1 Fe2 C14 S1 -33.8(3)
C5 Fe2 C14 S1 -59.2(4)
Fe1 Fe2 C14 S1 -158.9(3)
C13 C14 C15 N1 -142.6(4)
S1 C14 C15 N1 55.9(6)
Fe2 C14 C15 N1 176.9(5)
C13 C14 C15 Fe2 40.5(3)
S1 C14 C15 Fe2 -121.0(3)
C12 Fe2 C15 N1 61.8(6)
C13 Fe2 C15 N1 158.8(6)
C2 Fe2 C15 N1 -81.6(6)
C3 Fe2 C15 N1 -40.9(6)
C4 Fe2 C15 N1 -15.2(7)
C1 Fe2 C15 N1 -110.9(6)
C5 Fe2 C15 N1 -80.2(11)
C14 Fe2 C15 N1 -175.3(7)
Fe1 Fe2 C15 N1 110.0(6)
C12 Fe2 C15 C14 -122.9(3)
C13 Fe2 C15 C14 -25.9(2)
C2 Fe2 C15 C14 93.7(3)
C3 Fe2 C15 C14 134.4(2)
C4 Fe2 C15 C14 160.1(2)
C1 Fe2 C15 C14 64.4(3)
C5 Fe2 C15 C14 95.1(8)
Fe1 Fe2 C15 C14 -74.7(2)
C14 C13 C16 C21 124.8(16)
C16' C13 C16 C21 11(18)
Fe1 C13 C16 C21 -78.6(19)
Fe2 C13 C16 C21 28(3)
C14 C13 C16 C17 -58.6(19)
C16' C13 C16 C17 -172(21)
Fe1 C13 C16 C17 98.1(16)
Fe2 C13 C16 C17 -155.1(9)
C21 C16 C17 C18 -3(2)
C13 C16 C17 C18 -179.9(15)
C16 C17 C18 C19 2.7(18)
C17 C18 C19 C20 -2.2(14)
C17 C18 C19 C22 -176.8(10)
C18 C19 C20 C21 2.1(14)
C22 C19 C20 C21 176.9(10)
C17 C16 C21 C20 3(2)
C13 C16 C21 C20 179.7(15)
C19 C20 C21 C16 -2.7(18)
C14 C13 C16' C17' -64(4)
C16 C13 C16' C17' 6(17)
Fe1 C13 C16' C17' 101(3)
Fe2 C13 C16' C17' -159(2)
C14 C13 C16' C21' 116(3)
C16 C13 C16' C21' -174(23)
Fe1 C13 C16' C21' -79(4)
Fe2 C13 C16' C21' 21(5)
C21' C16' C17' C18' 4(4)
C13 C16' C17' C18' -176(3)
C16' C17' C18' C19' -4(4)
C17' C18' C19' C20' 3(3)
C17' C18' C19' C22' -175(2)
C18' C19' C20' C21' -3(3)
C22' C19' C20' C21' 175(2)
C19' C20' C21' C16' 3(4)
C17' C16' C21' C20' -4(4)
C13 C16' C21' C20' 176(3)
C14 C15 N1 C24 -164.6(4)
Fe2 C15 N1 C24 9.3(8)
C14 C15 N1 C23 9.0(7)
Fe2 C15 N1 C23 -177.1(5)
C15 N1 C24 C25 79.0(5)
C23 N1 C24 C25 -95.0(5)
C15 N1 C24 C29 -105.5(5)
C23 N1 C24 C29 80.6(5)
C29 C24 C25 C26 5.9(6)
N1 C24 C25 C26 -178.7(4)
C29 C24 C25 C31 -171.6(4)
N1 C24 C25 C31 3.8(6)
C24 C25 C26 C27 -3.1(7)
C31 C25 C26 C27 174.5(5)
C25 C26 C27 C28 -1.4(8)
C26 C27 C28 C29 3.3(8)
C27 C28 C29 C24 -0.6(7)
C27 C28 C29 C30 -179.3(5)
C25 C24 C29 C28 -4.1(6)
N1 C24 C29 C28 -179.4(4)
C25 C24 C29 C30 174.6(4)
N1 C24 C29 C30 -0.7(6)
